data_7023868
loop_
_publ_author_name
'Clemente-Le\'on, Miguel'
'Coronado, Eugenio'
'L\'opez-Jord\`a, Maurici'

_publ_section_title
;
 2D and 3D bimetallic oxalate-based ferromagnets prepared by insertion of
 Mn(III)-salen type complexes.
;
_journal_issue 14
_journal_name_full 'Dalton transactions (Cambridge, England : 2003)'
_journal_page_first 5100
_journal_page_last 5110
_journal_paper_doi 10.1039/c3dt32996h
_journal_volume 42
_journal_year 2013
_chemical_absolute_configuration syn
_chemical_formula_sum 'C116 H109 Cr4 Mn8 N17 O62'
_chemical_formula_weight 3380.72
_chemical_name_systematic
;
?
;
_space_group_IT_number 4
_symmetry_cell_setting monoclinic
_symmetry_space_group_name_Hall 'P 2yb'
_symmetry_space_group_name_H-M 'P 1 21 1'
_atom_sites_solution_hydrogens geom
_atom_sites_solution_primary direct
_atom_sites_solution_secondary difmap
_audit_creation_method SHELXL-97
_cell_angle_alpha 90.00
_cell_angle_beta 90.608(3)
_cell_angle_gamma 90.00
_cell_formula_units_Z 1
_cell_length_a 9.2943(3)
_cell_length_b 32.5932(10)
_cell_length_c 11.8266(5)
_cell_measurement_reflns_used 9111
_cell_measurement_temperature 120(2)
_cell_measurement_theta_max 32.2504
_cell_measurement_theta_min 2.2741
_cell_volume 3582.4(2)
_computing_data_collection 'CrysAlisPro (Oxford Diffraction Ltd.)'
_computing_molecular_graphics 'Wingx (Farrugia, 1999)'
_computing_publication_material 'Wingx (Farrugia, 1999)'
_computing_structure_refinement 'SHELXL-97 (Sheldrick, 1997)'
_diffrn_ambient_temperature 120(2)
_diffrn_detector_area_resol_mean 16.0267
_diffrn_measured_fraction_theta_full 0.999
_diffrn_measured_fraction_theta_max 0.950
_diffrn_measurement_device_type 'Xcalibur, Sapphire3, Gemini'
_diffrn_measurement_method '\w scans'
_diffrn_radiation_monochromator graphite
_diffrn_radiation_source 'Enhance (Mo) X-ray Source'
_diffrn_radiation_type MoK\a
_diffrn_radiation_wavelength 0.71073
_diffrn_reflns_av_R_equivalents 0.0903
_diffrn_reflns_av_unetI/netI 0.2547
_diffrn_reflns_limit_h_max 13
_diffrn_reflns_limit_h_min -13
_diffrn_reflns_limit_k_max 49
_diffrn_reflns_limit_k_min -48
_diffrn_reflns_limit_l_max 16
_diffrn_reflns_limit_l_min -17
_diffrn_reflns_number 63332
_diffrn_reflns_theta_full 25.00
_diffrn_reflns_theta_max 32.32
_diffrn_reflns_theta_min 2.28
_exptl_absorpt_coefficient_mu 1.067
_exptl_absorpt_correction_T_max 0.9586
_exptl_absorpt_correction_T_min 0.7402
_exptl_absorpt_correction_type multi-scan
_exptl_absorpt_process_details
;
CrysAlisPro, Oxford Diffraction Ltd.,
Version 1.171.33.66 (release 28-04-2010 CrysAlis171 .NET)
(compiled Apr 28 2010,14:27:37)
Empirical absorption correction using spherical harmonics,
implemented in SCALE3 ABSPACK scaling algorithm.
;
_exptl_crystal_colour red
_exptl_crystal_density_diffrn 1.567
_exptl_crystal_density_method 'not measured'
_exptl_crystal_description prism
_exptl_crystal_F_000 1716
_exptl_crystal_size_max 0.30
_exptl_crystal_size_mid 0.10
_exptl_crystal_size_min 0.04
_refine_diff_density_max 0.677
_refine_diff_density_min -0.397
_refine_diff_density_rms 0.078
_refine_ls_abs_structure_details 'Flack H D (1983), Acta Cryst. A39, 876-881'
_refine_ls_abs_structure_Flack -0.018(12)
_refine_ls_extinction_method none
_refine_ls_goodness_of_fit_ref 0.697
_refine_ls_hydrogen_treatment constr
_refine_ls_matrix_type full
_refine_ls_number_parameters 923
_refine_ls_number_reflns 23467
_refine_ls_number_restraints 4
_refine_ls_restrained_S_all 0.701
_refine_ls_R_factor_all 0.1423
_refine_ls_R_factor_gt 0.0455
_refine_ls_shift/su_max 0.006
_refine_ls_shift/su_mean 0.000
_refine_ls_structure_factor_coef Fsqd
_refine_ls_weighting_details 'calc w=1/[\s^2^(Fo^2^)+(0.0271P)^2^+0.0000P] where P=(Fo^2^+2Fc^2^)/3'
_refine_ls_weighting_scheme calc
_refine_ls_wR_factor_gt 0.0773
_refine_ls_wR_factor_ref 0.0881
_reflns_number_gt 9049
_reflns_number_total 23467
_reflns_threshold_expression >2\s(I)
_cod_data_source_file c3dt32996h.txt
_cod_data_source_block 454amo
_cod_depositor_comments
;
The following automatic conversions were performed:

'_symmetry_cell_setting' value 'Monoclinic' changed to 'monoclinic'
according to /home/saulius/struct/CIF-dictionaries/cif_core.dic
dictionary named 'cif_core.dic' version 2.4.2 from 2011-04-26.

Automatic conversion script
Id: cif_fix_values 1891 2012-01-12 08:04:46Z andrius 
;
_cod_original_sg_symbol_H-M P21
_cod_database_code 7023868

loop_
_symmetry_equiv_pos_as_xyz
'x, y, z'
'-x, y+1/2, -z'

loop_
_atom_site_label
_atom_site_type_symbol
_atom_site_fract_x
_atom_site_fract_y
_atom_site_fract_z
_atom_site_U_iso_or_equiv
_atom_site_adp_type
_atom_site_occupancy
_atom_site_symmetry_multiplicity
_atom_site_calc_flag
_atom_site_refinement_flags
C1 C 0.2841(5) 0.90819(13) 0.8978(4) 0.0215(12) Uani 1 1 d .
C2 C 0.2408(5) 0.93051(13) 1.0067(4) 0.0186(11) Uani 1 1 d .
C3 C 0.4653(4) 1.04143(15) 0.9159(4) 0.0192(10) Uani 1 1 d .
C4 C 0.5553(4) 1.03756(12) 1.0284(4) 0.0137(10) Uani 1 1 d .
C5 C 0.2302(5) 1.15602(13) 1.0574(4) 0.0197(11) Uani 1 1 d .
C6 C 0.2704(5) 1.17842(14) 0.9472(4) 0.0210(11) Uani 1 1 d .
C7 C 0.0494(4) 0.78864(14) 1.0292(4) 0.0193(11) Uani 1 1 d .
C8 C -0.0442(5) 0.78787(14) 0.9239(4) 0.0196(11) Uani 1 1 d .
C9 C 0.7468(5) 1.17521(13) 1.0642(4) 0.0213(11) Uani 1 1 d .
C10 C 0.7859(5) 1.15772(13) 0.9480(4) 0.0222(12) Uani 1 1 d .
C11 C 0.7759(5) 0.92941(13) 0.8991(4) 0.0173(11) Uani 1 1 d .
C12 C 0.7267(5) 0.90653(12) 1.0083(4) 0.0180(11) Uani 1 1 d .
C100 C 1.1944(5) 0.57664(14) 0.4654(4) 0.0310(12) Uani 1 1 d .
C101 C 1.2542(5) 0.59255(14) 0.3668(4) 0.0368(13) Uani 1 1 d .
H101 H 1.2016 0.5912 0.2976 0.044 Uiso 1 1 calc R
C102 C 1.3885(6) 0.61006(15) 0.3692(5) 0.0440(15) Uani 1 1 d .
H102 H 1.4269 0.6208 0.3012 0.053 Uiso 1 1 calc R
C103 C 1.4716(5) 0.61260(15) 0.4701(5) 0.0428(14) Uani 1 1 d .
H103 H 1.5638 0.6251 0.4703 0.051 Uiso 1 1 calc R
C104 C 1.4158(5) 0.59655(14) 0.5672(5) 0.0379(14) Uani 1 1 d .
H104 H 1.4706 0.5976 0.6354 0.046 Uiso 1 1 calc R
C105 C 1.2761(5) 0.57817(13) 0.5674(4) 0.0291(12) Uani 1 1 d .
C106 C 1.2290(5) 0.56136(12) 0.6718(4) 0.0296(12) Uani 1 1 d .
H106 H 1.2942 0.5625 0.7341 0.036 Uiso 1 1 calc R
C107 C 1.0731(5) 0.52703(14) 0.8006(4) 0.0340(13) Uani 1 1 d .
H107 H 1.1337 0.5410 0.8595 0.041 Uiso 1 1 calc R
C108 C 1.1030(5) 0.48187(14) 0.8020(4) 0.0438(14) Uani 1 1 d .
H10A H 1.2052 0.4771 0.7872 0.066 Uiso 1 1 calc R
H10B H 1.0446 0.4683 0.7435 0.066 Uiso 1 1 calc R
H10C H 1.0788 0.4706 0.8763 0.066 Uiso 1 1 calc R
C109 C 0.9125(5) 0.53725(17) 0.8198(4) 0.0408(14) Uani 1 1 d .
H10D H 0.8736 0.5202 0.8817 0.049 Uiso 1 1 calc R
H10E H 0.9013 0.5665 0.8404 0.049 Uiso 1 1 calc R
C110 C 0.7114(5) 0.51061(13) 0.7132(4) 0.0291(11) Uani 1 1 d .
H110 H 0.6746 0.5021 0.7840 0.035 Uiso 1 1 calc R
C111 C 0.6259(5) 0.50296(14) 0.6143(4) 0.0284(11) Uani 1 1 d .
C112 C 0.4974(5) 0.48029(15) 0.6279(4) 0.0356(13) Uani 1 1 d .
H112 H 0.4741 0.4697 0.7002 0.043 Uiso 1 1 calc R
C113 C 0.4044(5) 0.47337(15) 0.5364(5) 0.0426(14) Uani 1 1 d .
H113 H 0.3172 0.4587 0.5465 0.051 Uiso 1 1 calc R
C114 C 0.4414(5) 0.48844(15) 0.4294(5) 0.0401(14) Uani 1 1 d .
H114 H 0.3803 0.4833 0.3661 0.048 Uiso 1 1 calc R
C115 C 0.5665(5) 0.51067(14) 0.4160(4) 0.0343(12) Uani 1 1 d .
H115 H 0.5893 0.5210 0.3432 0.041 Uiso 1 1 calc R
C116 C 0.6604(5) 0.51836(14) 0.5064(4) 0.0295(12) Uani 1 1 d .
C200 C 0.4888(5) 0.83886(13) 0.5396(4) 0.0265(11) Uani 1 1 d .
C201 C 0.5442(5) 0.87156(16) 0.6028(4) 0.0392(13) Uani 1 1 d .
H201 H 0.4856 0.8949 0.6160 0.047 Uiso 1 1 calc R
C202 C 0.6833(5) 0.87058(17) 0.6468(4) 0.0443(14) Uani 1 1 d .
H202 H 0.7202 0.8936 0.6868 0.053 Uiso 1 1 calc R
C203 C 0.7677(5) 0.83652(17) 0.6327(4) 0.0413(14) Uani 1 1 d .
H203 H 0.8608 0.8354 0.6666 0.050 Uiso 1 1 calc R
C204 C 0.7183(5) 0.80450(17) 0.5705(4) 0.0363(13) Uani 1 1 d .
H204 H 0.7795 0.7816 0.5586 0.044 Uiso 1 1 calc R
C205 C 0.5799(5) 0.80423(15) 0.5233(4) 0.0260(11) Uani 1 1 d .
C206 C 0.5354(5) 0.77007(13) 0.4533(4) 0.0271(12) Uani 1 1 d .
H206 H 0.6059 0.7497 0.4389 0.033 Uiso 1 1 calc R
C207 C 0.3819(5) 0.72866(14) 0.3369(5) 0.0353(13) Uani 1 1 d .
H207 H 0.4461 0.7056 0.3614 0.042 Uiso 1 1 calc R
C208 C 0.4078(6) 0.73734(18) 0.2178(6) 0.074(2) Uani 1 1 d .
H20A H 0.5088 0.7451 0.2080 0.110 Uiso 1 1 calc R
H20B H 0.3455 0.7599 0.1928 0.110 Uiso 1 1 calc R
H20C H 0.3867 0.7128 0.1727 0.110 Uiso 1 1 calc R
C209 C 0.2248(5) 0.71601(14) 0.3564(5) 0.0430(15) Uani 1 1 d .
H20D H 0.1902 0.6978 0.2949 0.052 Uiso 1 1 calc R
H20E H 0.2153 0.7015 0.4294 0.052 Uiso 1 1 calc R
C210 C 0.0144(5) 0.75681(12) 0.3158(4) 0.0248(11) Uani 1 1 d .
H210 H -0.0229 0.7324 0.2828 0.030 Uiso 1 1 calc R
C211 C -0.0761(4) 0.79184(13) 0.3149(4) 0.0200(10) Uani 1 1 d .
C212 C -0.2083(5) 0.79054(13) 0.2525(4) 0.0272(11) Uani 1 1 d .
H212 H -0.2336 0.7663 0.2124 0.033 Uiso 1 1 calc R
C213 C -0.2989(5) 0.82333(14) 0.2492(4) 0.0315(12) Uani 1 1 d .
H213 H -0.3878 0.8216 0.2092 0.038 Uiso 1 1 calc R
C214 C -0.2609(5) 0.85931(13) 0.3044(4) 0.0305(12) Uani 1 1 d .
H214 H -0.3227 0.8825 0.2990 0.037 Uiso 1 1 calc R
C215 C -0.1362(5) 0.86214(13) 0.3664(4) 0.0261(11) Uani 1 1 d .
H215 H -0.1124 0.8873 0.4028 0.031 Uiso 1 1 calc R
C216 C -0.0420(5) 0.82815(13) 0.3772(4) 0.0244(11) Uani 1 1 d .
N1 N 1.1035(4) 0.54453(12) 0.6890(3) 0.0274(9) Uani 1 1 d .
N2 N 0.8351(4) 0.52837(10) 0.7122(3) 0.0269(9) Uani 1 1 d .
N3 N 0.4115(4) 0.76448(10) 0.4089(3) 0.0263(9) Uani 1 1 d .
N4 N 0.1417(4) 0.75526(10) 0.3570(3) 0.0271(10) Uani 1 1 d .
O1 O 0.2017(3) 0.88163(9) 0.8584(3) 0.0230(8) Uani 1 1 d .
O2 O 0.4043(3) 0.91909(8) 0.8559(3) 0.0211(8) Uani 1 1 d .
O3 O 0.1250(3) 0.92176(9) 1.0524(3) 0.0240(8) Uani 1 1 d .
O4 O 0.3321(3) 0.95659(9) 1.0439(3) 0.0235(8) Uani 1 1 d .
O5 O 0.4324(3) 1.00761(9) 0.8686(3) 0.0212(8) Uani 1 1 d .
O6 O 0.4290(3) 1.07591(9) 0.8834(3) 0.0246(8) Uani 1 1 d .
O7 O 0.5887(3) 1.00167(8) 1.0546(3) 0.0208(7) Uani 1 1 d .
O8 O 0.5838(3) 1.06926(9) 1.0800(3) 0.0235(8) Uani 1 1 d .
O9 O 0.3152(3) 1.12993(9) 1.0973(3) 0.0242(8) Uani 1 1 d .
O10 O -0.1079(3) 0.66536(9) 0.9012(3) 0.0220(8) Uani 1 1 d .
O11 O 0.3839(3) 1.16924(9) 0.9002(3) 0.0251(8) Uani 1 1 d .
O12 O -0.1803(3) 0.70566(8) 1.0840(3) 0.0212(8) Uani 1 1 d .
O13 O 0.0782(3) 0.75480(9) 1.0733(3) 0.0219(8) Uani 1 1 d .
O14 O 0.0948(3) 0.82364(9) 1.0652(3) 0.0284(9) Uani 1 1 d .
O15 O -0.0854(3) 0.75248(8) 0.8918(3) 0.0215(8) Uani 1 1 d .
O16 O -0.0736(3) 0.82092(9) 0.8750(3) 0.0267(8) Uani 1 1 d .
O17 O 0.6994(3) 1.13488(9) 0.8989(3) 0.0225(8) Uani 1 1 d .
O18 O 0.0906(3) 0.66889(9) 1.0895(3) 0.0220(8) Uani 1 1 d .
O19 O 0.6351(3) 1.16399(10) 1.1083(3) 0.0313(9) Uani 1 1 d .
O20 O 0.1640(3) 0.70081(9) 0.8935(3) 0.0243(8) Uani 1 1 d .
O21 O 0.6015(3) 0.91516(8) 1.0421(3) 0.0231(8) Uani 1 1 d .
O22 O -0.1884(3) 0.88156(9) 1.0509(3) 0.0240(8) Uani 1 1 d .
O23 O 0.6856(3) 0.95605(9) 0.8616(3) 0.0218(7) Uani 1 1 d .
O24 O -0.1067(3) 0.92067(9) 0.8581(3) 0.0225(8) Uani 1 1 d .
O100 O 1.0629(3) 0.56004(9) 0.4592(3) 0.0302(8) Uani 1 1 d .
O101 O 0.7759(3) 0.54183(10) 0.4876(3) 0.0301(8) Uani 1 1 d .
O200 O 0.3565(3) 0.84219(8) 0.4966(3) 0.0281(8) Uani 1 1 d .
O201 O 0.0720(3) 0.83152(8) 0.4428(3) 0.0320(8) Uani 1 1 d .
Mn2 Mn 0.00870(7) 0.874503(19) 0.95973(6) 0.02291(18) Uani 1 1 d .
Mn1 Mn 0.50716(7) 1.12411(2) 0.99594(7) 0.02215(18) Uani 1 1 d .
Cr1 Cr 0.50900(8) 0.95929(2) 0.95268(7) 0.01977(18) Uani 1 1 d .
Cr2 Cr -0.00830(8) 0.70811(2) 0.98897(7) 0.02044(19) Uani 1 1 d .
Mn3 Mn 0.94256(7) 0.54473(2) 0.57818(6) 0.02606(18) Uani 1 1 d .
Mn4 Mn 0.24390(7) 0.80119(2) 0.42981(6) 0.02455(17) Uani 1 1 d .
C1A C 0.9348(6) 0.64853(17) 0.6308(5) 0.0459(15) Uani 1 1 d .
C2A C 0.9603(6) 0.69296(15) 0.6445(5) 0.0615(18) Uani 1 1 d .
H2A1 H 0.8819 0.7083 0.6078 0.092 Uiso 1 1 calc R
H2A2 H 1.0519 0.7003 0.6095 0.092 Uiso 1 1 calc R
H2A3 H 0.9640 0.6998 0.7251 0.092 Uiso 1 1 calc R
C3A C 0.9308(5) 0.44725(14) 0.4715(4) 0.0318(12) Uani 1 1 d .
C4A C 0.8795(7) 0.41438(13) 0.3968(5) 0.0588(18) Uani 1 1 d .
H4A1 H 0.7798 0.4199 0.3737 0.088 Uiso 1 1 calc R
H4A2 H 0.8841 0.3881 0.4371 0.088 Uiso 1 1 calc R
H4A3 H 0.9402 0.4131 0.3297 0.088 Uiso 1 1 calc R
C5A C 0.8017(5) 0.65863(14) 0.3502(4) 0.0279(11) Uani 1 1 d .
C6A C 0.8426(5) 0.62155(13) 0.2916(4) 0.0354(12) Uani 1 1 d .
H6A1 H 0.8787 0.6014 0.3465 0.053 Uiso 1 1 calc R
H6A2 H 0.9182 0.6279 0.2372 0.053 Uiso 1 1 calc R
H6A3 H 0.7587 0.6103 0.2516 0.053 Uiso 1 1 calc R
C1M C 0.1830(6) 0.7923(2) 0.6976(5) 0.0655(19) Uani 1 1 d .
H1M1 H 0.2598 0.8114 0.7197 0.098 Uiso 1 1 calc R
H1M2 H 0.1635 0.7736 0.7604 0.098 Uiso 1 1 calc R
H1M3 H 0.0956 0.8078 0.6789 0.098 Uiso 1 1 calc R
C2M C 0.3151(6) 0.87393(15) 0.2514(4) 0.0495(15) Uani 1 1 d .
H2M1 H 0.2278 0.8903 0.2394 0.074 Uiso 1 1 calc R
H2M2 H 0.3815 0.8786 0.1889 0.074 Uiso 1 1 calc R
H2M3 H 0.3614 0.8820 0.3228 0.074 Uiso 1 1 calc R
C3M C 0.5487(8) 0.70055(19) 0.6739(6) 0.087(2) Uani 1 1 d .
H3M1 H 0.6105 0.7219 0.7067 0.131 Uiso 1 1 calc R
H3M2 H 0.5700 0.6975 0.5933 0.131 Uiso 1 1 calc R
H3M3 H 0.5667 0.6745 0.7128 0.131 Uiso 1 1 calc R
N1A N 0.9099(4) 0.61364(13) 0.6183(4) 0.0394(11) Uani 1 1 d .
N2A N 0.9732(4) 0.47327(12) 0.5272(4) 0.0344(11) Uani 1 1 d .
N3A N 0.7685(4) 0.68768(12) 0.3965(4) 0.0386(11) Uani 1 1 d .
O1M O 0.2262(3) 0.76952(9) 0.6024(3) 0.0358(8) Uani 1 1 d .
O2M O 0.2780(3) 0.83163(8) 0.2558(3) 0.0314(8) Uani 1 1 d .
O3M O 0.4057(5) 0.71154(14) 0.6864(4) 0.0804(15) Uani 1 1 d .
C7A C 0.9930(7) 0.5369(2) 0.1401(6) 0.075(2) Uiso 1 1 d .
C8A C 0.9417(6) 0.51068(15) 0.2223(5) 0.0482(15) Uiso 1 1 d .
H8A1 H 0.8395 0.5051 0.2079 0.072 Uiso 1 1 calc R
H8A2 H 0.9535 0.5234 0.2968 0.072 Uiso 1 1 calc R
H8A3 H 0.9957 0.4849 0.2203 0.072 Uiso 1 1 calc R
N4A N 1.0419(7) 0.5591(2) 0.0696(6) 0.117(2) Uiso 1 1 d .
C9A C 0.5423(10) 0.8155(2) 0.8912(8) 0.031(2) Uiso 0.50 1 d PD
H9A1 H 0.4658 0.8340 0.9163 0.047 Uiso 0.50 1 calc PR
H9A2 H 0.5470 0.8160 0.8085 0.047 Uiso 0.50 1 calc PR
H9A3 H 0.6346 0.8246 0.9232 0.047 Uiso 0.50 1 calc PR
C10A C 0.5157(10) 0.7791(3) 0.9246(9) 0.034(3) Uiso 0.50 1 d PD
N5A N 0.5183(14) 0.7468(3) 0.9420(12) 0.118(5) Uiso 0.50 1 d PD

loop_
_atom_site_aniso_label
_atom_site_aniso_U_11
_atom_site_aniso_U_22
_atom_site_aniso_U_33
_atom_site_aniso_U_23
_atom_site_aniso_U_13
_atom_site_aniso_U_12
C1 0.025(3) 0.017(3) 0.023(3) 0.000(2) -0.007(2) 0.004(2)
C2 0.012(2) 0.016(2) 0.028(3) 0.005(2) -0.003(2) 0.0102(19)
C3 0.013(2) 0.027(3) 0.018(3) 0.003(2) 0.001(2) -0.002(2)
C4 0.011(2) 0.014(2) 0.016(3) -0.0023(18) -0.0024(19) -0.0010(17)
C5 0.027(3) 0.011(2) 0.021(3) 0.001(2) -0.001(2) 0.001(2)
C6 0.020(3) 0.018(2) 0.025(3) 0.000(2) -0.002(2) -0.006(2)
C7 0.015(2) 0.022(2) 0.021(3) -0.004(2) 0.004(2) -0.0021(19)
C8 0.017(2) 0.026(3) 0.016(3) 0.001(2) 0.000(2) 0.001(2)
C9 0.021(3) 0.019(2) 0.024(3) 0.006(2) 0.000(2) 0.005(2)
C10 0.031(3) 0.014(2) 0.021(3) -0.003(2) -0.002(2) 0.009(2)
C11 0.017(3) 0.015(2) 0.020(3) -0.002(2) 0.005(2) -0.0064(19)
C12 0.028(3) 0.010(2) 0.015(3) 0.000(2) -0.002(2) -0.004(2)
C100 0.034(3) 0.030(3) 0.029(3) 0.007(2) -0.005(3) -0.002(2)
C101 0.041(3) 0.046(3) 0.023(3) 0.017(2) -0.004(3) -0.007(3)
C102 0.052(4) 0.056(4) 0.024(4) 0.015(3) 0.013(3) -0.006(3)
C103 0.031(3) 0.056(4) 0.041(4) 0.006(3) 0.002(3) -0.014(3)
C104 0.031(3) 0.042(3) 0.041(4) 0.011(3) -0.004(3) -0.006(2)
C105 0.035(3) 0.028(3) 0.024(3) 0.002(2) 0.002(2) -0.010(2)
C106 0.028(3) 0.030(3) 0.031(3) -0.001(2) -0.008(2) -0.006(2)
C107 0.032(3) 0.054(3) 0.016(3) 0.016(2) -0.009(2) -0.017(2)
C108 0.043(3) 0.049(3) 0.039(4) 0.017(3) -0.012(3) -0.016(3)
C109 0.035(3) 0.069(4) 0.017(3) 0.014(3) -0.005(2) -0.020(3)
C110 0.031(3) 0.036(3) 0.021(3) 0.006(2) -0.003(2) -0.001(2)
C111 0.032(3) 0.031(3) 0.023(3) 0.006(2) -0.005(2) -0.003(2)
C112 0.033(3) 0.050(3) 0.024(3) 0.002(2) 0.000(3) -0.007(2)
C113 0.032(3) 0.055(4) 0.041(4) 0.001(3) -0.005(3) -0.023(3)
C114 0.037(3) 0.042(3) 0.041(4) -0.004(3) -0.006(3) -0.001(3)
C115 0.037(3) 0.038(3) 0.028(3) 0.007(2) -0.005(3) -0.003(2)
C116 0.033(3) 0.032(3) 0.023(3) 0.002(2) -0.005(2) 0.005(2)
C200 0.031(3) 0.030(3) 0.019(3) -0.001(2) -0.001(2) 0.004(2)
C201 0.032(3) 0.056(3) 0.029(3) -0.017(3) -0.003(2) 0.013(3)
C202 0.037(3) 0.062(4) 0.034(3) -0.020(3) -0.009(3) -0.003(3)
C203 0.024(3) 0.081(4) 0.018(3) -0.007(3) -0.013(2) 0.003(3)
C204 0.031(3) 0.050(3) 0.028(3) 0.006(3) -0.008(2) 0.008(3)
C205 0.025(3) 0.035(3) 0.018(3) 0.007(2) 0.006(2) 0.003(2)
C206 0.024(3) 0.024(3) 0.034(3) 0.008(2) 0.012(2) 0.010(2)
C207 0.037(3) 0.028(3) 0.041(4) -0.008(2) 0.007(3) 0.003(2)
C208 0.051(4) 0.060(4) 0.109(7) -0.047(4) -0.004(4) 0.004(3)
C209 0.028(3) 0.031(3) 0.071(4) -0.021(3) -0.001(3) 0.006(2)
C210 0.034(3) 0.017(2) 0.023(3) -0.0061(19) 0.010(2) -0.006(2)
C211 0.021(2) 0.026(2) 0.014(3) -0.0049(18) 0.010(2) -0.0032(19)
C212 0.040(3) 0.023(2) 0.019(3) -0.0052(19) 0.011(2) -0.012(2)
C213 0.028(3) 0.043(3) 0.023(3) -0.003(2) -0.002(2) -0.004(2)
C214 0.033(3) 0.030(3) 0.029(3) 0.003(2) 0.006(2) 0.002(2)
C215 0.030(3) 0.027(3) 0.021(3) -0.004(2) 0.005(2) 0.000(2)
C216 0.026(3) 0.023(2) 0.025(3) 0.000(2) 0.001(2) -0.004(2)
N1 0.033(2) 0.035(2) 0.013(2) 0.0072(18) -0.0044(18) -0.007(2)
N2 0.027(2) 0.038(2) 0.015(2) 0.0012(18) -0.0103(18) -0.0047(17)
N3 0.024(2) 0.0171(19) 0.038(3) 0.0027(18) 0.004(2) 0.0009(16)
N4 0.021(2) 0.022(2) 0.038(3) -0.0072(18) 0.004(2) -0.0017(17)
O1 0.0209(17) 0.0209(18) 0.027(2) -0.0093(15) 0.0029(15) -0.0025(14)
O2 0.0210(17) 0.0177(16) 0.025(2) -0.0027(14) 0.0060(15) -0.0001(13)
O3 0.0175(18) 0.0255(17) 0.029(2) -0.0050(15) 0.0009(16) 0.0018(14)
O4 0.0247(18) 0.0186(16) 0.027(2) -0.0079(15) 0.0058(15) -0.0019(14)
O5 0.0255(19) 0.0182(16) 0.020(2) -0.0039(14) -0.0030(15) 0.0010(13)
O6 0.0212(18) 0.0277(18) 0.025(2) 0.0030(15) -0.0097(15) 0.0058(14)
O7 0.0195(17) 0.0214(17) 0.021(2) 0.0031(14) -0.0115(14) 0.0007(13)
O8 0.0278(19) 0.0211(17) 0.021(2) -0.0045(15) -0.0119(15) 0.0027(14)
O9 0.0291(19) 0.0275(19) 0.016(2) 0.0082(15) -0.0005(16) 0.0022(15)
O10 0.023(2) 0.0214(18) 0.022(2) -0.0055(15) 0.0072(16) -0.0040(14)
O11 0.022(2) 0.0268(18) 0.027(2) -0.0003(16) 0.0074(17) 0.0047(15)
O12 0.0172(17) 0.0172(17) 0.029(2) -0.0073(15) 0.0010(15) -0.0047(13)
O13 0.0190(17) 0.0178(16) 0.029(2) 0.0045(14) -0.0075(15) -0.0031(13)
O14 0.028(2) 0.0247(18) 0.033(2) 0.0006(16) -0.0085(17) 0.0003(14)
O15 0.0217(18) 0.0167(16) 0.026(2) -0.0052(14) -0.0038(15) -0.0020(13)
O16 0.0268(19) 0.0223(18) 0.031(2) 0.0019(16) -0.0111(17) 0.0008(14)
O17 0.0186(17) 0.0284(18) 0.020(2) -0.0068(15) -0.0062(15) -0.0020(14)
O18 0.0196(18) 0.0214(16) 0.025(2) -0.0011(14) 0.0053(16) -0.0025(14)
O19 0.0213(19) 0.038(2) 0.035(2) -0.0100(17) 0.0092(17) -0.0047(15)
O20 0.0217(18) 0.0224(18) 0.029(2) 0.0116(15) -0.0030(16) -0.0008(14)
O21 0.0215(19) 0.0203(17) 0.028(2) 0.0060(15) 0.0033(16) 0.0005(14)
O22 0.0264(18) 0.0211(18) 0.025(2) 0.0079(15) -0.0002(15) 0.0033(14)
O23 0.0233(17) 0.0150(15) 0.027(2) 0.0067(15) 0.0002(15) -0.0002(14)
O24 0.0226(18) 0.0211(17) 0.024(2) 0.0054(14) 0.0028(16) -0.0014(14)
O100 0.0307(19) 0.0367(19) 0.023(2) 0.0055(14) -0.0072(16) -0.0125(14)
O101 0.0301(17) 0.0387(18) 0.021(2) 0.0049(15) -0.0062(15) -0.0115(17)
O200 0.0280(19) 0.0216(17) 0.035(2) -0.0022(15) -0.0067(16) 0.0016(14)
O201 0.0239(19) 0.0288(17) 0.043(2) -0.0138(15) -0.0116(17) -0.0001(14)
Mn2 0.0204(4) 0.0189(4) 0.0293(5) 0.0012(4) -0.0022(4) 0.0018(3)
Mn1 0.0199(4) 0.0182(4) 0.0283(5) -0.0011(3) -0.0016(3) 0.0013(3)
Cr1 0.0204(4) 0.0170(4) 0.0219(5) -0.0021(4) 0.0000(4) 0.0011(3)
Cr2 0.0175(4) 0.0183(4) 0.0255(5) 0.0010(3) 0.0013(4) -0.0027(3)
Mn3 0.0295(4) 0.0307(4) 0.0178(5) 0.0057(3) -0.0048(3) -0.0074(4)
Mn4 0.0235(4) 0.0188(4) 0.0314(5) -0.0040(3) 0.0004(3) 0.0005(3)
C1A 0.044(3) 0.056(4) 0.038(4) -0.007(3) 0.002(3) 0.016(3)
C2A 0.093(5) 0.039(3) 0.053(5) -0.005(3) 0.002(4) -0.017(3)
C3A 0.031(3) 0.027(3) 0.038(4) 0.007(2) 0.005(3) -0.001(2)
C4A 0.089(5) 0.019(3) 0.067(5) 0.002(3) -0.021(4) -0.013(3)
C5A 0.022(3) 0.026(3) 0.036(3) 0.013(2) 0.001(2) -0.003(2)
C6A 0.049(3) 0.025(3) 0.032(3) 0.003(2) 0.001(3) 0.000(2)
C1M 0.056(4) 0.089(5) 0.052(5) 0.010(4) 0.021(3) 0.024(4)
C2M 0.060(4) 0.045(3) 0.043(4) 0.018(3) -0.017(3) -0.009(3)
C3M 0.120(7) 0.064(5) 0.078(6) 0.028(4) 0.044(5) 0.019(4)
N1A 0.049(3) 0.035(3) 0.034(3) 0.001(2) -0.005(2) 0.000(2)
N2A 0.039(3) 0.027(2) 0.037(3) 0.005(2) 0.000(2) -0.0063(19)
N3A 0.038(3) 0.032(2) 0.046(3) 0.005(2) 0.008(2) -0.002(2)
O1M 0.046(2) 0.0366(19) 0.025(2) -0.0045(16) 0.0084(17) 0.0027(16)
O2M 0.0297(19) 0.0225(17) 0.042(2) 0.0055(15) -0.0051(17) -0.0066(14)
O3M 0.059(3) 0.114(4) 0.069(3) 0.038(3) 0.028(3) 0.039(3)

loop_
_atom_type_symbol
_atom_type_description
_atom_type_scat_dispersion_real
_atom_type_scat_dispersion_imag
_atom_type_scat_source
C C 0.0033 0.0016 'International Tables Vol C Tables 4.2.6.8 and 6.1.1.4'
H H 0.0000 0.0000 'International Tables Vol C Tables 4.2.6.8 and 6.1.1.4'
N N 0.0061 0.0033 'International Tables Vol C Tables 4.2.6.8 and 6.1.1.4'
O O 0.0106 0.0060 'International Tables Vol C Tables 4.2.6.8 and 6.1.1.4'
Cr Cr 0.3209 0.6236 'International Tables Vol C Tables 4.2.6.8 and 6.1.1.4'
Mn Mn 0.3368 0.7283 'International Tables Vol C Tables 4.2.6.8 and 6.1.1.4'

loop_
_geom_angle_atom_site_label_1
_geom_angle_atom_site_label_2
_geom_angle_atom_site_label_3
_geom_angle
_geom_angle_site_symmetry_1
_geom_angle_site_symmetry_3
O1 C1 O2 125.9(5) . .
O1 C1 C2 118.5(4) . .
O2 C1 C2 115.6(4) . .
O3 C2 O4 125.4(5) . .
O3 C2 C1 119.5(4) . .
O4 C2 C1 115.1(4) . .
O6 C3 O5 126.1(4) . .
O6 C3 C4 118.6(4) . .
O5 C3 C4 115.2(4) . .
O8 C4 O7 127.8(4) . .
O8 C4 C3 117.6(4) . .
O7 C4 C3 114.5(4) . .
O9 C5 O10 125.4(5) . 2_557
O9 C5 C6 118.9(4) . .
O10 C5 C6 115.7(4) 2_557 .
O11 C6 O12 127.0(5) . 2_557
O11 C6 C5 118.8(4) . .
O12 C6 C5 114.2(4) 2_557 .
O13 C7 O14 125.2(4) . .
O13 C7 C8 116.7(4) . .
O14 C7 C8 118.1(4) . .
O16 C8 O15 125.4(4) . .
O16 C8 C7 119.2(4) . .
O15 C8 C7 115.5(4) . .
O19 C9 O20 125.4(5) . 2_657
O19 C9 C10 118.8(5) . .
O20 C9 C10 115.8(4) 2_657 .
O17 C10 O18 125.9(5) . 2_657
O17 C10 C9 119.0(4) . .
O18 C10 C9 115.1(4) 2_657 .
O24 C11 O23 126.8(4) 1_655 .
O24 C11 C12 118.9(4) 1_655 .
O23 C11 C12 114.4(4) . .
O22 C12 O21 127.0(4) 1_655 .
O22 C12 C11 117.3(4) 1_655 .
O21 C12 C11 115.6(4) . .
O100 C100 C101 118.4(4) . .
O100 C100 C105 122.8(4) . .
C101 C100 C105 118.8(4) . .
C102 C101 C100 120.4(5) . .
C102 C101 H101 119.8 . .
C100 C101 H101 119.8 . .
C101 C102 C103 122.0(5) . .
C101 C102 H102 119.0 . .
C103 C102 H102 119.0 . .
C104 C103 C102 118.4(5) . .
C104 C103 H103 120.8 . .
C102 C103 H103 120.8 . .
C103 C104 C105 120.9(5) . .
C103 C104 H104 119.6 . .
C105 C104 H104 119.6 . .
C100 C105 C106 123.8(4) . .
C100 C105 C104 119.4(5) . .
C106 C105 C104 116.7(4) . .
N1 C106 C105 125.4(4) . .
N1 C106 H106 117.3 . .
C105 C106 H106 117.3 . .
N1 C107 C108 110.7(4) . .
N1 C107 C109 104.1(4) . .
C108 C107 C109 112.9(4) . .
N1 C107 H107 109.7 . .
C108 C107 H107 109.7 . .
C109 C107 H107 109.7 . .
C107 C108 H10A 109.5 . .
C107 C108 H10B 109.5 . .
H10A C108 H10B 109.5 . .
C107 C108 H10C 109.5 . .
H10A C108 H10C 109.5 . .
H10B C108 H10C 109.5 . .
N2 C109 C107 107.0(4) . .
N2 C109 H10D 110.3 . .
C107 C109 H10D 110.3 . .
N2 C109 H10E 110.3 . .
C107 C109 H10E 110.3 . .
H10D C109 H10E 108.6 . .
N2 C110 C111 124.1(4) . .
N2 C110 H110 118.0 . .
C111 C110 H110 118.0 . .
C116 C111 C112 119.3(4) . .
C116 C111 C110 123.3(4) . .
C112 C111 C110 117.4(4) . .
C113 C112 C111 120.8(5) . .
C113 C112 H112 119.6 . .
C111 C112 H112 119.6 . .
C112 C113 C114 119.1(5) . .
C112 C113 H113 120.4 . .
C114 C113 H113 120.4 . .
C115 C114 C113 120.1(5) . .
C115 C114 H114 119.9 . .
C113 C114 H114 119.9 . .
C114 C115 C116 121.8(5) . .
C114 C115 H115 119.1 . .
C116 C115 H115 119.1 . .
O101 C116 C115 118.1(4) . .
O101 C116 C111 122.9(4) . .
C115 C116 C111 118.9(5) . .
O200 C200 C201 118.5(4) . .
O200 C200 C205 124.1(4) . .
C201 C200 C205 117.4(5) . .
C202 C201 C200 121.3(5) . .
C202 C201 H201 119.4 . .
C200 C201 H201 119.4 . .
C203 C202 C201 120.3(5) . .
C203 C202 H202 119.8 . .
C201 C202 H202 119.8 . .
C204 C203 C202 119.9(5) . .
C204 C203 H203 120.0 . .
C202 C203 H203 120.0 . .
C203 C204 C205 121.8(5) . .
C203 C204 H204 119.1 . .
C205 C204 H204 119.1 . .
C204 C205 C200 119.2(5) . .
C204 C205 C206 119.4(4) . .
C200 C205 C206 121.4(4) . .
N3 C206 C205 126.7(4) . .
N3 C206 H206 116.6 . .
C205 C206 H206 116.6 . .
C208 C207 N3 111.9(4) . .
C208 C207 C209 111.3(5) . .
N3 C207 C209 107.4(4) . .
C208 C207 H207 108.7 . .
N3 C207 H207 108.7 . .
C209 C207 H207 108.7 . .
C207 C208 H20A 109.5 . .
C207 C208 H20B 109.5 . .
H20A C208 H20B 109.5 . .
C207 C208 H20C 109.5 . .
H20A C208 H20C 109.5 . .
H20B C208 H20C 109.5 . .
N4 C209 C207 105.3(4) . .
N4 C209 H20D 110.7 . .
C207 C209 H20D 110.7 . .
N4 C209 H20E 110.7 . .
C207 C209 H20E 110.7 . .
H20D C209 H20E 108.8 . .
N4 C210 C211 125.6(4) . .
N4 C210 H210 117.2 . .
C211 C210 H210 117.2 . .
C210 C211 C212 119.2(4) . .
C210 C211 C216 122.3(4) . .
C212 C211 C216 118.5(4) . .
C213 C212 C211 121.4(4) . .
C213 C212 H212 119.3 . .
C211 C212 H212 119.3 . .
C212 C213 C214 119.8(4) . .
C212 C213 H213 120.1 . .
C214 C213 H213 120.1 . .
C215 C214 C213 121.3(4) . .
C215 C214 H214 119.4 . .
C213 C214 H214 119.4 . .
C214 C215 C216 121.0(4) . .
C214 C215 H215 119.5 . .
C216 C215 H215 119.5 . .
O201 C216 C215 118.9(4) . .
O201 C216 C211 123.2(4) . .
C215 C216 C211 117.9(4) . .
C106 N1 C107 118.9(4) . .
C106 N1 Mn3 124.4(3) . .
C107 N1 Mn3 116.4(3) . .
C110 N2 C109 120.3(4) . .
C110 N2 Mn3 126.4(3) . .
C109 N2 Mn3 113.3(3) . .
C206 N3 C207 121.0(4) . .
C206 N3 Mn4 124.8(3) . .
C207 N3 Mn4 114.1(3) . .
C210 N4 C209 120.6(4) . .
C210 N4 Mn4 125.4(3) . .
C209 N4 Mn4 114.0(3) . .
C1 O1 Mn2 112.1(3) . .
C1 O2 Cr1 112.6(3) . .
C2 O3 Mn2 111.8(3) . .
C2 O4 Cr1 113.3(3) . .
C3 O5 Cr1 112.5(3) . .
C3 O6 Mn1 112.2(3) . .
C4 O7 Cr1 114.4(3) . .
C4 O8 Mn1 113.5(3) . .
C5 O9 Mn1 111.8(3) . .
C5 O10 Cr2 112.5(3) 2_547 .
C6 O11 Mn1 112.2(3) . .
C6 O12 Cr2 113.6(3) 2_547 .
C7 O13 Cr2 112.5(3) . .
C7 O14 Mn2 111.2(3) . .
C8 O15 Cr2 112.6(3) . .
C8 O16 Mn2 114.1(3) . .
C10 O17 Mn1 112.7(3) . .
C10 O18 Cr2 112.8(3) 2_647 .
C9 O19 Mn1 112.0(3) . .
C9 O20 Cr2 112.4(3) 2_647 .
C12 O21 Cr1 112.9(3) . .
C12 O22 Mn2 114.2(3) 1_455 .
C11 O23 Cr1 113.1(3) . .
C11 O24 Mn2 111.8(3) 1_455 .
C100 O100 Mn3 128.2(3) . .
C116 O101 Mn3 126.3(3) . .
C200 O200 Mn4 128.0(3) . .
C216 O201 Mn4 126.0(3) . .
O22 Mn2 O16 91.14(12) . .
O22 Mn2 O3 95.36(12) . .
O16 Mn2 O3 169.71(12) . .
O22 Mn2 O1 167.32(11) . .
O16 Mn2 O1 96.96(12) . .
O3 Mn2 O1 78.10(12) . .
O22 Mn2 O24 77.72(12) . .
O16 Mn2 O24 97.59(12) . .
O3 Mn2 O24 91.59(12) . .
O1 Mn2 O24 91.50(12) . .
O22 Mn2 O14 95.86(12) . .
O16 Mn2 O14 77.27(12) . .
O3 Mn2 O14 94.10(11) . .
O1 Mn2 O14 95.44(12) . .
O24 Mn2 O14 171.80(12) . .
O17 Mn1 O8 96.23(12) . .
O17 Mn1 O9 165.59(11) . .
O8 Mn1 O9 94.99(12) . .
O17 Mn1 O11 92.72(12) . .
O8 Mn1 O11 165.35(12) . .
O9 Mn1 O11 78.27(12) . .
O17 Mn1 O6 93.71(12) . .
O8 Mn1 O6 77.94(11) . .
O9 Mn1 O6 97.47(12) . .
O11 Mn1 O6 89.95(12) . .
O17 Mn1 O19 77.29(12) . .
O8 Mn1 O19 92.15(12) . .
O9 Mn1 O19 93.29(12) . .
O11 Mn1 O19 101.14(13) . .
O6 Mn1 O19 165.93(12) . .
O7 Cr1 O23 93.52(13) . .
O7 Cr1 O21 91.37(12) . .
O23 Cr1 O21 83.89(13) . .
O7 Cr1 O4 90.39(13) . .
O23 Cr1 O4 174.38(12) . .
O21 Cr1 O4 92.00(13) . .
O7 Cr1 O2 172.75(13) . .
O23 Cr1 O2 93.19(13) . .
O21 Cr1 O2 92.07(13) . .
O4 Cr1 O2 83.11(13) . .
O7 Cr1 O5 83.19(12) . .
O23 Cr1 O5 93.72(13) . .
O21 Cr1 O5 173.93(13) . .
O4 Cr1 O5 90.74(13) . .
O2 Cr1 O5 93.64(12) . .
O10 Cr2 O12 83.78(13) . .
O10 Cr2 O18 94.18(13) . .
O12 Cr2 O18 90.32(13) . .
O10 Cr2 O15 92.64(13) . .
O12 Cr2 O15 94.02(13) . .
O18 Cr2 O15 172.27(13) . .
O10 Cr2 O20 89.60(13) . .
O12 Cr2 O20 170.78(12) . .
O18 Cr2 O20 83.75(13) . .
O15 Cr2 O20 92.68(13) . .
O10 Cr2 O13 174.79(13) . .
O12 Cr2 O13 94.09(13) . .
O18 Cr2 O13 90.58(13) . .
O15 Cr2 O13 82.75(13) . .
O20 Cr2 O13 93.02(13) . .
O100 Mn3 O101 94.59(13) . .
O100 Mn3 N2 174.03(15) . .
O101 Mn3 N2 91.35(14) . .
O100 Mn3 N1 92.59(14) . .
O101 Mn3 N1 172.72(15) . .
N2 Mn3 N1 81.46(15) . .
O100 Mn3 N1A 88.62(14) . .
O101 Mn3 N1A 93.25(15) . .
N2 Mn3 N1A 91.68(15) . .
N1 Mn3 N1A 88.13(16) . .
O100 Mn3 N2A 89.80(13) . .
O101 Mn3 N2A 84.71(14) . .
N2 Mn3 N2A 90.12(14) . .
N1 Mn3 N2A 94.11(15) . .
N1A Mn3 N2A 177.31(15) . .
O200 Mn4 O201 93.56(13) . .
O200 Mn4 N4 174.77(15) . .
O201 Mn4 N4 91.65(14) . .
O200 Mn4 N3 92.69(15) . .
O201 Mn4 N3 173.75(15) . .
N4 Mn4 N3 82.10(16) . .
O200 Mn4 O1M 89.48(13) . .
O201 Mn4 O1M 95.44(13) . .
N4 Mn4 O1M 90.46(14) . .
N3 Mn4 O1M 84.45(14) . .
O200 Mn4 O2M 89.30(13) . .
O201 Mn4 O2M 88.36(13) . .
N4 Mn4 O2M 90.42(14) . .
N3 Mn4 O2M 91.88(13) . .
O1M Mn4 O2M 176.07(12) . .
N1A C1A C2A 177.6(6) . .
C1A C2A H2A1 109.5 . .
C1A C2A H2A2 109.5 . .
H2A1 C2A H2A2 109.5 . .
C1A C2A H2A3 109.5 . .
H2A1 C2A H2A3 109.5 . .
H2A2 C2A H2A3 109.5 . .
N2A C3A C4A 178.0(6) . .
C3A C4A H4A1 109.5 . .
C3A C4A H4A2 109.5 . .
H4A1 C4A H4A2 109.5 . .
C3A C4A H4A3 109.5 . .
H4A1 C4A H4A3 109.5 . .
H4A2 C4A H4A3 109.5 . .
N3A C5A C6A 179.5(5) . .
C5A C6A H6A1 109.5 . .
C5A C6A H6A2 109.5 . .
H6A1 C6A H6A2 109.5 . .
C5A C6A H6A3 109.5 . .
H6A1 C6A H6A3 109.5 . .
H6A2 C6A H6A3 109.5 . .
O1M C1M H1M1 109.5 . .
O1M C1M H1M2 109.5 . .
H1M1 C1M H1M2 109.5 . .
O1M C1M H1M3 109.5 . .
H1M1 C1M H1M3 109.5 . .
H1M2 C1M H1M3 109.5 . .
O2M C2M H2M1 109.5 . .
O2M C2M H2M2 109.5 . .
H2M1 C2M H2M2 109.5 . .
O2M C2M H2M3 109.5 . .
H2M1 C2M H2M3 109.5 . .
H2M2 C2M H2M3 109.5 . .
O3M C3M H3M1 109.5 . .
O3M C3M H3M2 109.5 . .
H3M1 C3M H3M2 109.5 . .
O3M C3M H3M3 109.5 . .
H3M1 C3M H3M3 109.5 . .
H3M2 C3M H3M3 109.5 . .
C1A N1A Mn3 160.5(4) . .
C3A N2A Mn3 144.8(4) . .
C1M O1M Mn4 119.8(3) . .
C2M O2M Mn4 119.0(3) . .
N4A C7A C8A 177.8(8) . .
C7A C8A H8A1 109.5 . .
C7A C8A H8A2 109.5 . .
H8A1 C8A H8A2 109.5 . .
C7A C8A H8A3 109.5 . .
H8A1 C8A H8A3 109.5 . .
H8A2 C8A H8A3 109.5 . .
C10A C9A H9A1 109.5 . .
C10A C9A H9A2 109.5 . .
H9A1 C9A H9A2 109.5 . .
C10A C9A H9A3 109.5 . .
H9A1 C9A H9A3 109.5 . .
H9A2 C9A H9A3 109.5 . .
N5A C10A C9A 165.5(14) . .

loop_
_geom_bond_atom_site_label_1
_geom_bond_atom_site_label_2
_geom_bond_distance
_geom_bond_site_symmetry_2
C1 O1 1.243(5) .
C1 O2 1.277(5) .
C1 C2 1.537(6) .
C2 O3 1.242(5) .
C2 O4 1.276(5) .
C3 O6 1.233(5) .
C3 O5 1.272(5) .
C3 C4 1.570(6) .
C4 O8 1.227(5) .
C4 O7 1.249(5) .
C5 O9 1.250(5) .
C5 O10 1.279(5) 2_557
C5 C6 1.544(5) .
C6 O11 1.235(5) .
C6 O12 1.272(5) 2_557
C7 O13 1.248(5) .
C7 O14 1.287(5) .
C7 C8 1.512(6) .
C8 O16 1.252(5) .
C8 O15 1.272(5) .
C9 O19 1.222(5) .
C9 O20 1.275(5) 2_657
C9 C10 1.535(6) .
C10 O17 1.236(5) .
C10 O18 1.287(5) 2_657
C11 O24 1.232(5) 1_655
C11 O23 1.284(5) .
C11 C12 1.563(6) .
C12 O22 1.237(5) 1_655
C12 O21 1.267(5) .
C100 O100 1.338(5) .
C100 C101 1.398(6) .
C100 C105 1.419(6) .
C101 C102 1.372(6) .
C101 H101 0.9500 .
C102 C103 1.416(7) .
C102 H102 0.9500 .
C103 C104 1.370(7) .
C103 H103 0.9500 .
C104 C105 1.430(6) .
C104 H104 0.9500 .
C105 C106 1.424(6) .
C106 N1 1.307(5) .
C106 H106 0.9500 .
C107 N1 1.468(5) .
C107 C108 1.498(6) .
C107 C109 1.549(6) .
C107 H107 1.0000 .
C108 H10A 0.9800 .
C108 H10B 0.9800 .
C108 H10C 0.9800 .
C109 N2 1.484(5) .
C109 H10D 0.9900 .
C109 H10E 0.9900 .
C110 N2 1.288(5) .
C110 C111 1.428(6) .
C110 H110 0.9500 .
C111 C116 1.411(6) .
C111 C112 1.416(6) .
C112 C113 1.396(7) .
C112 H112 0.9500 .
C113 C114 1.404(7) .
C113 H113 0.9500 .
C114 C115 1.381(6) .
C114 H114 0.9500 .
C115 C116 1.396(6) .
C115 H115 0.9500 .
C116 O101 1.339(5) .
C200 O200 1.330(5) .
C200 C201 1.398(6) .
C200 C205 1.425(6) .
C201 C202 1.389(6) .
C201 H201 0.9500 .
C202 C203 1.370(7) .
C202 H202 0.9500 .
C203 C204 1.354(7) .
C203 H203 0.9500 .
C204 C205 1.397(6) .
C204 H204 0.9500 .
C205 C206 1.446(6) .
C206 N3 1.273(5) .
C206 H206 0.9500 .
C207 C208 1.459(8) .
C207 N3 1.469(6) .
C207 C209 1.536(6) .
C207 H207 1.0000 .
C208 H20A 0.9800 .
C208 H20B 0.9800 .
C208 H20C 0.9800 .
C209 N4 1.495(5) .
C209 H20D 0.9900 .
C209 H20E 0.9900 .
C210 N4 1.276(5) .
C210 C211 1.418(6) .
C210 H210 0.9500 .
C211 C212 1.427(6) .
C211 C216 1.428(6) .
C212 C213 1.360(6) .
C212 H212 0.9500 .
C213 C214 1.386(6) .
C213 H213 0.9500 .
C214 C215 1.369(6) .
C214 H214 0.9500 .
C215 C216 1.417(6) .
C215 H215 0.9500 .
C216 O201 1.311(5) .
N1 Mn3 1.979(4) .
N2 Mn3 1.956(4) .
N3 Mn4 1.982(4) .
N4 Mn4 1.966(4) .
O1 Mn2 2.180(3) .
O2 Cr1 1.987(3) .
O3 Mn2 2.172(3) .
O4 Cr1 1.978(3) .
O5 Cr1 1.990(3) .
O6 Mn1 2.179(3) .
O7 Cr1 1.973(3) .
O8 Mn1 2.162(3) .
O9 Mn1 2.169(3) .
O10 C5 1.279(5) 2_547
O10 Cr2 1.963(3) .
O11 Mn1 2.175(3) .
O12 C6 1.272(5) 2_547
O12 Cr2 1.965(3) .
O13 Cr2 1.985(3) .
O14 Mn2 2.219(3) .
O15 Cr2 1.977(3) .
O16 Mn2 2.150(3) .
O17 Mn1 2.162(3) .
O18 C10 1.287(5) 2_647
O18 Cr2 1.967(3) .
O19 Mn1 2.199(3) .
O20 C9 1.275(5) 2_647
O20 Cr2 1.984(3) .
O21 Cr1 1.977(3) .
O22 C12 1.237(5) 1_455
O22 Mn2 2.148(3) .
O23 Cr1 1.976(3) .
O24 C11 1.232(5) 1_455
O24 Mn2 2.198(3) .
O100 Mn3 1.874(3) .
O101 Mn3 1.876(3) .
O200 Mn4 1.867(3) .
O201 Mn4 1.886(3) .
Mn3 N1A 2.316(4) .
Mn3 N2A 2.423(4) .
Mn4 O1M 2.295(3) .
Mn4 O2M 2.309(3) .
C1A N1A 1.170(6) .
C1A C2A 1.476(7) .
C2A H2A1 0.9800 .
C2A H2A2 0.9800 .
C2A H2A3 0.9800 .
C3A N2A 1.141(5) .
C3A C4A 1.465(7) .
C4A H4A1 0.9800 .
C4A H4A2 0.9800 .
C4A H4A3 0.9800 .
C5A N3A 1.138(5) .
C5A C6A 1.446(6) .
C6A H6A1 0.9800 .
C6A H6A2 0.9800 .
C6A H6A3 0.9800 .
C1M O1M 1.411(6) .
C1M H1M1 0.9800 .
C1M H1M2 0.9800 .
C1M H1M3 0.9800 .
C2M O2M 1.422(5) .
C2M H2M1 0.9800 .
C2M H2M2 0.9800 .
C2M H2M3 0.9800 .
C3M O3M 1.386(7) .
C3M H3M1 0.9800 .
C3M H3M2 0.9800 .
C3M H3M3 0.9800 .
C7A N4A 1.198(8) .
C7A C8A 1.382(8) .
C8A H8A1 0.9800 .
C8A H8A2 0.9800 .
C8A H8A3 0.9800 .
C9A C10A 1.277(9) .
C9A H9A1 0.9800 .
C9A H9A2 0.9800 .
C9A H9A3 0.9800 .
C10A N5A 1.071(10) .
